data_4033526
loop_
_publ_author_name
'Cleveland, Alexander H.'
'Fronczek, Frank R.'
'Kartika, Rendy'

_publ_section_title
;
 Synthesis of Vicinal Dichlorides via Activation of Aliphatic Terminal
 Epoxides with Triphosgene and Pyridine.
;
_journal_issue 6
_journal_name_full 'The Journal of organic chemistry'
_journal_page_first 3367
_journal_page_last 3377
_journal_paper_doi 10.1021/acs.joc.7b03197
_journal_volume 83
_journal_year 2018
_chemical_absolute_configuration rmad
_chemical_formula_moiety 'C10 H8 N2 O7'
_chemical_formula_sum 'C10 H8 N2 O7'
_chemical_formula_weight 268.18
_space_group_crystal_system orthorhombic
_space_group_IT_number 19
_space_group_name_Hall 'P 2ac 2ab'
_space_group_name_H-M_alt 'P 21 21 21'
_symmetry_space_group_name_Hall 'P 2ac 2ab'
_symmetry_space_group_name_H-M 'P 21 21 21'
_atom_sites_solution_hydrogens mixed
_audit_creation_method SHELXL-2014/7
_cell_angle_alpha 90
_cell_angle_beta 90
_cell_angle_gamma 90
_cell_formula_units_Z 4
_cell_length_a 5.3640(2)
_cell_length_b 10.4478(3)
_cell_length_c 19.1395(6)
_cell_measurement_reflns_used 9671
_cell_measurement_temperature 100.0(5)
_cell_measurement_theta_max 69.33
_cell_measurement_theta_min 4.62
_cell_volume 1072.62(6)
_computing_cell_refinement 'Bruker SAINT'
_computing_data_collection 'Bruker APEX3'
_computing_data_reduction 'Bruker SAINT'
_computing_structure_refinement 'SHELXL-2014/7 (Sheldrick, 2014)'
_computing_structure_solution 'SHELXS-97 (Sheldrick, 2008)'
_diffrn_ambient_temperature 100.0(5)
_diffrn_measured_fraction_theta_full 0.998
_diffrn_measured_fraction_theta_max 0.994
_diffrn_measurement_device_type 'Bruker Kappa APEX-II DUO'
_diffrn_measurement_method '\f and \w scans'
_diffrn_radiation_monochromator 'QUAZAR multilayer optics'
_diffrn_radiation_source 'I\mS microfocus'
_diffrn_radiation_type CuK\a
_diffrn_radiation_wavelength 1.54184
_diffrn_reflns_av_R_equivalents 0.0282
_diffrn_reflns_av_unetI/netI 0.0190
_diffrn_reflns_Laue_measured_fraction_full 0.998
_diffrn_reflns_Laue_measured_fraction_max 0.994
_diffrn_reflns_limit_h_max 6
_diffrn_reflns_limit_h_min -5
_diffrn_reflns_limit_k_max 12
_diffrn_reflns_limit_k_min -10
_diffrn_reflns_limit_l_max 22
_diffrn_reflns_limit_l_min -22
_diffrn_reflns_number 10328
_diffrn_reflns_point_group_measured_fraction_full 0.998
_diffrn_reflns_point_group_measured_fraction_max 0.986
_diffrn_reflns_theta_full 66.500
_diffrn_reflns_theta_max 69.325
_diffrn_reflns_theta_min 4.621
_exptl_absorpt_coefficient_mu 1.260
_exptl_absorpt_correction_T_max 0.805
_exptl_absorpt_correction_T_min 0.643
_exptl_absorpt_correction_type multi-scan
_exptl_absorpt_process_details 'SADABS (Sheldrick, 2004)'
_exptl_crystal_colour colourless
_exptl_crystal_density_diffrn 1.661
_exptl_crystal_description 'needle fragment'
_exptl_crystal_F_000 552
_exptl_crystal_size_max 0.300
_exptl_crystal_size_mid 0.190
_exptl_crystal_size_min 0.180
_refine_diff_density_max 0.157
_refine_diff_density_min -0.208
_refine_diff_density_rms 0.044
_refine_ls_abs_structure_details
;
 Flack x determined using 785 quotients [(I+)-(I-)]/[(I+)+(I-)]
 (Parsons, Flack and Wagner, Acta Cryst. B69 (2013) 249-259).
;
_refine_ls_abs_structure_Flack 0.06(4)
_refine_ls_extinction_method none
_refine_ls_goodness_of_fit_ref 1.081
_refine_ls_hydrogen_treatment mixed
_refine_ls_matrix_type full
_refine_ls_number_parameters 181
_refine_ls_number_reflns 1989
_refine_ls_number_restraints 0
_refine_ls_restrained_S_all 1.081
_refine_ls_R_factor_all 0.0225
_refine_ls_R_factor_gt 0.0224
_refine_ls_shift/su_max 0.000
_refine_ls_shift/su_mean 0.000
_refine_ls_structure_factor_coef Fsqd
_refine_ls_weighting_details 'w=1/[\s^2^(Fo^2^)+(0.0355P)^2^+0.1707P] where P=(Fo^2^+2Fc^2^)/3'
_refine_ls_weighting_scheme calc
_refine_ls_wR_factor_gt 0.0582
_refine_ls_wR_factor_ref 0.0584
_reflns_Friedel_coverage 0.658
_reflns_Friedel_fraction_full 0.999
_reflns_Friedel_fraction_max 0.974
_reflns_number_gt 1981
_reflns_number_total 1989
_reflns_threshold_expression 'I > 2\s(I)'
_cod_data_source_file jo7b03197_si_002.cif
_cod_data_source_block Cleveland1
_cod_depositor_comments 'Adding full bibliography for 4033526.cif.'
_cod_database_code 4033526
_shelx_shelxl_version_number 2014/7
_shelx_space_group_comment
;
The symmetry employed for this shelxl refinement is uniquely defined
by the following loop, which should always be used as a source of
symmetry information in preference to the above space-group names.
They are only intended as comments.
;
_shelx_estimated_absorpt_t_min 0.704
_shelx_estimated_absorpt_t_max 0.805

loop_
_space_group_symop_operation_xyz
'x, y, z'
'-x+1/2, -y, z+1/2'
'-x, y+1/2, -z+1/2'
'x+1/2, -y+1/2, -z'

loop_
_atom_site_label
_atom_site_type_symbol
_atom_site_fract_x
_atom_site_fract_y
_atom_site_fract_z
_atom_site_U_iso_or_equiv
_atom_site_adp_type
_atom_site_occupancy
_atom_site_site_symmetry_order
_atom_site_calc_flag
_atom_site_refinement_flags_posn
_atom_site_refinement_flags_adp
O1 O 0.8468(2) 0.57954(11) 0.39938(5) 0.0184(2) Uani 1 1 d . .
O2 O 0.5855(2) 0.67566(11) 0.47513(5) 0.0180(2) Uani 1 1 d . .
O3 O 1.3516(2) 0.42621(11) 0.39952(5) 0.0197(2) Uani 1 1 d . .
O4 O 0.6941(2) 0.61947(12) 0.14811(6) 0.0262(3) Uani 1 1 d . .
O5 O 0.3303(2) 0.68559(11) 0.11484(5) 0.0202(3) Uani 1 1 d . .
O6 O -0.1304(2) 0.96413(11) 0.26987(6) 0.0262(3) Uani 1 1 d . .
O7 O -0.1150(2) 0.91981(11) 0.38059(6) 0.0213(3) Uani 1 1 d . .
N1 N 0.4912(2) 0.66941(13) 0.15933(7) 0.0169(3) Uani 1 1 d . .
N2 N -0.0373(2) 0.91046(12) 0.32079(6) 0.0172(3) Uani 1 1 d . .
C1 C 0.5123(3) 0.69992(14) 0.35328(8) 0.0145(3) Uani 1 1 d . .
C2 C 0.5776(3) 0.66451(14) 0.28559(8) 0.0153(3) Uani 1 1 d . .
H2 H 0.7156 0.6097 0.2771 0.018 Uiso 1 1 calc R U
C3 C 0.4353(3) 0.71153(14) 0.23090(8) 0.0156(3) Uani 1 1 d . .
C4 C 0.2354(3) 0.79325(15) 0.24017(8) 0.0158(3) Uani 1 1 d . .
H4A H 0.1415 0.8249 0.2018 0.019 Uiso 1 1 calc R U
C5 C 0.1793(3) 0.82661(14) 0.30863(8) 0.0147(3) Uani 1 1 d . .
C6 C 0.3114(3) 0.78136(14) 0.36533(8) 0.0149(3) Uani 1 1 d . .
H6A H 0.2663 0.8052 0.4115 0.018 Uiso 1 1 calc R U
C7 C 0.6494(3) 0.65123(14) 0.41625(7) 0.0150(3) Uani 1 1 d . .
C8 C 0.9861(3) 0.52823(16) 0.45851(8) 0.0182(3) Uani 1 1 d . .
H8A H 0.8710 0.5081 0.4974 0.022 Uiso 1 1 calc R U
H8B H 1.1087 0.5921 0.4752 0.022 Uiso 1 1 calc R U
C9 C 1.1167(3) 0.41033(15) 0.43530(7) 0.0172(3) Uani 1 1 d . .
H9 H 1.013(4) 0.344(2) 0.4168(10) 0.021 Uiso 1 1 d . U
C10 C 1.3484(3) 0.37475(15) 0.46989(8) 0.0189(3) Uani 1 1 d . .
H10A H 1.413(4) 0.429(2) 0.5034(10) 0.023 Uiso 1 1 d . U
H10B H 1.393(4) 0.286(2) 0.4726(10) 0.023 Uiso 1 1 d . U

loop_
_atom_site_aniso_label
_atom_site_aniso_U_11
_atom_site_aniso_U_22
_atom_site_aniso_U_33
_atom_site_aniso_U_23
_atom_site_aniso_U_13
_atom_site_aniso_U_12
O1 0.0155(5) 0.0262(5) 0.0134(5) 0.0030(4) -0.0015(4) 0.0045(5)
O2 0.0197(5) 0.0216(5) 0.0128(5) -0.0003(4) -0.0019(4) 0.0020(5)
O3 0.0214(6) 0.0228(5) 0.0150(5) 0.0037(4) 0.0038(4) 0.0038(5)
O4 0.0282(6) 0.0318(6) 0.0185(6) -0.0011(5) 0.0033(5) 0.0115(5)
O5 0.0248(6) 0.0220(6) 0.0138(5) 0.0012(4) -0.0047(5) -0.0021(5)
O6 0.0283(7) 0.0278(6) 0.0225(5) 0.0015(5) -0.0065(5) 0.0113(5)
O7 0.0211(6) 0.0226(5) 0.0200(5) -0.0017(4) 0.0036(5) 0.0025(5)
N1 0.0207(7) 0.0154(6) 0.0147(6) 0.0005(5) 0.0003(6) -0.0002(5)
N2 0.0175(6) 0.0155(6) 0.0186(6) -0.0016(5) -0.0026(5) 0.0003(5)
C1 0.0149(7) 0.0138(6) 0.0146(7) 0.0016(5) -0.0004(6) -0.0035(5)
C2 0.0145(7) 0.0134(6) 0.0178(7) 0.0008(6) 0.0000(6) -0.0006(6)
C3 0.0186(7) 0.0149(6) 0.0132(7) -0.0002(5) 0.0005(6) -0.0023(6)
C4 0.0166(7) 0.0152(7) 0.0157(7) 0.0016(5) -0.0026(6) -0.0016(6)
C5 0.0144(7) 0.0132(6) 0.0163(7) 0.0003(6) -0.0004(6) -0.0009(6)
C6 0.0151(7) 0.0156(6) 0.0139(7) -0.0003(5) 0.0002(6) -0.0031(6)
C7 0.0131(7) 0.0156(7) 0.0165(7) 0.0008(5) 0.0000(6) -0.0023(6)
C8 0.0167(7) 0.0242(8) 0.0136(7) 0.0022(6) -0.0024(6) 0.0029(6)
C9 0.0199(8) 0.0176(7) 0.0141(7) 0.0019(6) -0.0006(6) -0.0020(7)
C10 0.0220(8) 0.0206(7) 0.0139(7) 0.0033(6) 0.0017(6) 0.0042(7)

loop_
_atom_type_symbol
_atom_type_description
_atom_type_scat_dispersion_real
_atom_type_scat_dispersion_imag
_atom_type_scat_source
C C 0.0181 0.0091 'International Tables Vol C Tables 4.2.6.8 and 6.1.1.4'
H H 0.0000 0.0000 'International Tables Vol C Tables 4.2.6.8 and 6.1.1.4'
N N 0.0311 0.0180 'International Tables Vol C Tables 4.2.6.8 and 6.1.1.4'
O O 0.0492 0.0322 'International Tables Vol C Tables 4.2.6.8 and 6.1.1.4'

loop_
_geom_angle_atom_site_label_1
_geom_angle_atom_site_label_2
_geom_angle_atom_site_label_3
_geom_angle
C7 O1 C8 115.11(11)
C9 O3 C10 60.44(10)
O5 N1 O4 124.25(13)
O5 N1 C3 117.60(12)
O4 N1 C3 118.15(12)
O7 N2 O6 124.54(13)
O7 N2 C5 117.68(12)
O6 N2 C5 117.76(12)
C2 C1 C6 120.74(14)
C2 C1 C7 122.28(14)
C6 C1 C7 116.97(13)
C3 C2 C1 118.06(14)
C3 C2 H2 121.0
C1 C2 H2 121.0
C4 C3 C2 123.33(14)
C4 C3 N1 117.57(13)
C2 C3 N1 119.05(13)
C3 C4 C5 116.38(14)
C3 C4 H4A 121.8
C5 C4 H4A 121.8
C6 C5 C4 123.02(14)
C6 C5 N2 118.97(13)
C4 C5 N2 117.97(13)
C5 C6 C1 118.47(14)
C5 C6 H6A 120.8
C1 C6 H6A 120.8
O2 C7 O1 124.76(14)
O2 C7 C1 122.66(14)
O1 C7 C1 112.59(12)
O1 C8 C9 108.33(12)
O1 C8 H8A 110.0
C9 C8 H8A 110.0
O1 C8 H8B 110.0
C9 C8 H8B 110.0
H8A C8 H8B 108.4
O3 C9 C10 60.01(10)
O3 C9 C8 117.28(13)
C10 C9 C8 118.57(14)
O3 C9 H9 114.5(12)
C10 C9 H9 118.7(12)
C8 C9 H9 116.0(12)
O3 C10 C9 59.55(9)
O3 C10 H10A 114.4(13)
C9 C10 H10A 118.4(13)
O3 C10 H10B 113.9(12)
C9 C10 H10B 119.1(12)
H10A C10 H10B 117.6(17)

loop_
_geom_bond_atom_site_label_1
_geom_bond_atom_site_label_2
_geom_bond_distance
O1 C7 1.336(2)
O1 C8 1.4582(18)
O2 C7 1.2053(18)
O3 C9 1.4435(19)
O3 C10 1.4503(18)
O4 N1 1.2260(18)
O5 N1 1.2238(17)
O6 N2 1.2304(17)
O7 N2 1.2221(17)
N1 C3 1.4697(19)
N2 C5 1.4736(19)
C1 C2 1.392(2)
C1 C6 1.392(2)
C1 C7 1.501(2)
C2 C3 1.385(2)
C2 H2 0.9500
C3 C4 1.382(2)
C4 C5 1.389(2)
C4 H4A 0.9500
C5 C6 1.380(2)
C6 H6A 0.9500
C8 C9 1.485(2)
C8 H8A 0.9900
C8 H8B 0.9900
C9 C10 1.456(2)
C9 H9 0.96(2)
C10 H10A 0.92(2)
C10 H10B 0.96(2)

loop_
_geom_torsion_atom_site_label_1
_geom_torsion_atom_site_label_2
_geom_torsion_atom_site_label_3
_geom_torsion_atom_site_label_4
_geom_torsion
C6 C1 C2 C3 -0.7(2)
C7 C1 C2 C3 178.16(14)
C1 C2 C3 C4 1.2(2)
C1 C2 C3 N1 -176.37(13)
O5 N1 C3 C4 -15.4(2)
O4 N1 C3 C4 165.24(14)
O5 N1 C3 C2 162.28(13)
O4 N1 C3 C2 -17.1(2)
C2 C3 C4 C5 -0.6(2)
N1 C3 C4 C5 176.98(13)
C3 C4 C5 C6 -0.5(2)
C3 C4 C5 N2 -178.18(13)
O7 N2 C5 C6 -11.5(2)
O6 N2 C5 C6 169.91(14)
O7 N2 C5 C4 166.26(14)
O6 N2 C5 C4 -12.3(2)
C4 C5 C6 C1 0.9(2)
N2 C5 C6 C1 178.60(12)
C2 C1 C6 C5 -0.3(2)
C7 C1 C6 C5 -179.21(13)
C8 O1 C7 O2 0.8(2)
C8 O1 C7 C1 -179.35(12)
C2 C1 C7 O2 -175.70(15)
C6 C1 C7 O2 3.2(2)
C2 C1 C7 O1 4.5(2)
C6 C1 C7 O1 -176.65(13)
C7 O1 C8 C9 154.75(13)
C10 O3 C9 C8 108.89(15)
O1 C8 C9 O3 82.70(15)
O1 C8 C9 C10 151.63(13)
C8 C9 C10 O3 -106.75(15)
